data_7133615
loop_
_publ_author_name
'Ye, Youwan'
'Zhang, Xin'
'Kong, Peng'
'Yuan, Yong'
'Zhao, Xiaolong'
'Huo, Congde'

_publ_section_title
;
 Radical-polar crossover reaction of glycine derivatives.
;
_journal_issue 75
_journal_name_full 'Chemical communications (Cambridge, England)'
_journal_page_first 10378
_journal_page_last 10381
_journal_paper_doi 10.1039/d4cc02939a
_journal_volume 60
_journal_year 2024
_chemical_formula_moiety 'C25 H27 N O2'
_chemical_formula_sum 'C25 H27 N O2'
_chemical_formula_weight 373.47
_chemical_melting_point 114.0(10)
_space_group_crystal_system monoclinic
_space_group_IT_number 14
_space_group_name_Hall '-P 2ybc'
_space_group_name_H-M_alt 'P 1 21/c 1'
_atom_sites_solution_hydrogens geom
_audit_creation_date 2023-07-12
_audit_creation_method
;
Olex2 1.3
(compiled 2020.11.12 svn.r5f609507 for OlexSys, GUI svn.r6408)
;
_audit_update_record
;
2024-04-03 deposited with the CCDC.	2024-08-26 downloaded from the CCDC.
;
_cell_angle_alpha 90
_cell_angle_beta 93.1090(10)
_cell_angle_gamma 90
_cell_formula_units_Z 4
_cell_length_a 11.3592(3)
_cell_length_b 8.7279(2)
_cell_length_c 21.5003(5)
_cell_measurement_reflns_used 9474
_cell_measurement_temperature 150.0
_cell_measurement_theta_max 40.20
_cell_measurement_theta_min 3.06
_cell_volume 2128.44(9)
_computing_cell_refinement 'SAINT V8.38A (Bruker, 2018)'
_computing_data_reduction 'SAINT V8.38A (Bruker, 2018)'
_computing_molecular_graphics 'Olex2 1.3 (Dolomanov et al., 2009)'
_computing_publication_material 'Olex2 1.3 (Dolomanov et al., 2009)'
_computing_structure_refinement 'SHELXL 2018/3 (Sheldrick, 2015)'
_computing_structure_solution 'SHELXT 2018/2 (Sheldrick, 2018)'
_diffrn_ambient_temperature 150.0
_diffrn_measured_fraction_theta_full 0.985
_diffrn_measured_fraction_theta_max 0.988
_diffrn_measurement_device_type 'Bruker APEX-II CCD'
_diffrn_measurement_method '\f and \w scans'
_diffrn_radiation_type MoK\a
_diffrn_radiation_wavelength 0.71073
_diffrn_reflns_av_R_equivalents 0.0163
_diffrn_reflns_av_unetI/netI 0.0079
_diffrn_reflns_Laue_measured_fraction_full 0.985
_diffrn_reflns_Laue_measured_fraction_max 0.988
_diffrn_reflns_limit_h_max 14
_diffrn_reflns_limit_h_min -14
_diffrn_reflns_limit_k_max 11
_diffrn_reflns_limit_k_min -11
_diffrn_reflns_limit_l_max 27
_diffrn_reflns_limit_l_min -27
_diffrn_reflns_number 44504
_diffrn_reflns_point_group_measured_fraction_full 0.985
_diffrn_reflns_point_group_measured_fraction_max 0.988
_diffrn_reflns_theta_full 25.242
_diffrn_reflns_theta_max 27.484
_diffrn_reflns_theta_min 2.682
_diffrn_standards_number 0
_exptl_absorpt_coefficient_mu 0.073
_exptl_absorpt_correction_T_max 0.7479
_exptl_absorpt_correction_T_min 0.7096
_exptl_absorpt_correction_type none
_exptl_absorpt_process_details
;
SADABS-2016/2 (Bruker,2016/2) was used for absorption correction.
wR2(int) was 0.0513 before and 0.0413 after correction.
The Ratio of minimum to maximum transmission is 0.9488.
The \l/2 correction factor is Not present.
;
_exptl_crystal_colour colourless
_exptl_crystal_colour_primary colourless
_exptl_crystal_density_diffrn 1.165
_exptl_crystal_description block
_exptl_crystal_F_000 800
_exptl_crystal_recrystallization_method 'Re-crystallisation from solvent: ????????'
_exptl_crystal_size_max 0.18
_exptl_crystal_size_mid 0.1
_exptl_crystal_size_min 0.08
_refine_diff_density_max 0.591
_refine_diff_density_min -0.573
_refine_diff_density_rms 0.039
_refine_ls_extinction_method none
_refine_ls_goodness_of_fit_ref 1.037
_refine_ls_hydrogen_treatment constr
_refine_ls_matrix_type full
_refine_ls_number_parameters 255
_refine_ls_number_reflns 4819
_refine_ls_number_restraints 0
_refine_ls_restrained_S_all 1.037
_refine_ls_R_factor_all 0.0502
_refine_ls_R_factor_gt 0.0480
_refine_ls_shift/su_max 0.001
_refine_ls_shift/su_mean 0.000
_refine_ls_structure_factor_coef Fsqd
_refine_ls_weighting_details 'w=1/[\s^2^(Fo^2^)+(0.0598P)^2^+0.9766P] where P=(Fo^2^+2Fc^2^)/3'
_refine_ls_weighting_scheme calc
_refine_ls_wR_factor_gt 0.1244
_refine_ls_wR_factor_ref 0.1265
_reflns_Friedel_coverage 0.000
_reflns_number_gt 4537
_reflns_number_total 4819
_reflns_threshold_expression 'I > 2\s(I)'
_cod_data_source_file d4cc02939a2.cif
_cod_data_source_block 1
_cod_depositor_comments
;
The following automatic conversions were performed:

data item '_chemical_melting_point' value '113-115' was changed to
'114.0(10)' -- the average value was taken and precision was
estimated.

Automatic conversion script
Id: cif_fix_values 8170 2020-07-09 18:12:32Z antanas 

 Adding full bibliography for 7133615.cif.
;
_cod_database_code 7133615
_shelx_shelxl_version_number 2018/3
_shelx_space_group_comment
;
The symmetry employed for this shelxl refinement is uniquely defined
by the following loop, which should always be used as a source of
symmetry information in preference to the above space-group names.
They are only intended as comments.
;
_shelx_estimated_absorpt_t_max 0.994
_shelx_estimated_absorpt_t_min 0.987
_olex2_refinement_description
;
1. Fixed Uiso
 At 1.2 times of:
  All C(H) groups, All C(H,H) groups, All N(H) groups
 At 1.5 times of:
  All C(H,H,H) groups
2.a Ternary CH refined with riding coordinates:
 C6(H6), C12(H12)
2.b Secondary CH2 refined with riding coordinates:
 C14(H14A,H14B), C18(H18A,H18B)
2.c Aromatic/amide H refined with riding coordinates:
 N(H), C10(H10), C16(H16), C22(H22), C24(H24), C25(H25), C13(H13), C15(H15),
 C2(H2), C17(H17), C19(H19), C5(H5), C21(H21), C11(H11), C23(H23)
2.d Idealised Me refined as rotating group:
 C7(H7A,H7B,H7C), C3(H3A,H3B,H3C)
;
_olex2_submission_special_instructions 'No special instructions were received'

loop_
_space_group_symop_operation_xyz
'x, y, z'
'-x, y+1/2, -z+1/2'
'-x, -y, -z'
'x, -y-1/2, z-1/2'

loop_
_atom_site_label
_atom_site_type_symbol
_atom_site_fract_x
_atom_site_fract_y
_atom_site_fract_z
_atom_site_U_iso_or_equiv
_atom_site_adp_type
_atom_site_occupancy
_atom_site_site_symmetry_order
_atom_site_calc_flag
_atom_site_refinement_flags_posn
_atom_site_refinement_flags_adp
_atom_site_refinement_flags_occupancy
_atom_site_disorder_assembly
_atom_site_disorder_group
O1 O 0.35934(8) 0.87225(10) 0.43264(4) 0.0267(2) Uani 1 1 d . . . . .
O2 O 0.45695(8) 0.72805(10) 0.50488(4) 0.0284(2) Uani 1 1 d . . . . .
N N 0.54530(8) 0.54656(11) 0.40898(4) 0.0235(2) Uani 1 1 d . . . . .
H H 0.535263 0.447653 0.414634 0.028 Uiso 1 1 calc R U . . .
C1 C 0.42349(10) 0.75150(12) 0.45136(5) 0.0210(2) Uani 1 1 d . . . . .
C4 C 0.65915(10) 0.60731(13) 0.41166(5) 0.0227(2) Uani 1 1 d . . . . .
C6 C 0.44414(10) 0.64359(12) 0.39710(5) 0.0212(2) Uani 1 1 d . . . . .
H6 H 0.456901 0.706563 0.359195 0.025 Uiso 1 1 calc R U . . .
C8 C 0.36215(10) 0.53086(14) 0.26970(5) 0.0246(2) Uani 1 1 d . . . . .
C10 C 0.68527(11) 0.75309(14) 0.38916(6) 0.0276(3) Uani 1 1 d . . . . .
H10 H 0.623227 0.816732 0.372772 0.033 Uiso 1 1 calc R U . . .
C12 C 0.33582(10) 0.44322(13) 0.32882(5) 0.0223(2) Uani 1 1 d . . . . .
H12 H 0.403201 0.371306 0.337647 0.027 Uiso 1 1 calc R U . . .
C14 C 0.33053(10) 0.54887(13) 0.38538(5) 0.0242(2) Uani 1 1 d . . . . .
H14A H 0.317194 0.486267 0.422743 0.029 Uiso 1 1 calc R U . . .
H14B H 0.262765 0.619476 0.378874 0.029 Uiso 1 1 calc R U . . .
C16 C 0.75346(11) 0.51782(14) 0.43584(6) 0.0281(3) Uani 1 1 d . . . . .
H16 H 0.738702 0.418321 0.451557 0.034 Uiso 1 1 calc R U . . .
C18 C 0.32142(11) 0.97646(14) 0.48085(5) 0.0282(3) Uani 1 1 d . . . . .
H18A H 0.389477 1.006992 0.508836 0.034 Uiso 1 1 calc R U . . .
H18B H 0.262085 0.926208 0.506060 0.034 Uiso 1 1 calc R U . . .
C20 C 0.22556(10) 0.34470(14) 0.31709(5) 0.0262(2) Uani 1 1 d . . . . .
C22 C 0.46185(12) 0.49437(15) 0.23857(6) 0.0310(3) Uani 1 1 d . . . . .
H22 H 0.516111 0.421076 0.255868 0.037 Uiso 1 1 calc R U . . .
C24 C 0.80076(12) 0.80612(16) 0.39045(6) 0.0342(3) Uani 1 1 d . . . . .
H24 H 0.816096 0.905079 0.374367 0.041 Uiso 1 1 calc R U . . .
C25 C 0.86787(11) 0.57305(17) 0.43705(6) 0.0351(3) Uani 1 1 d . . . . .
H25 H 0.930182 0.510122 0.453641 0.042 Uiso 1 1 calc R U . . .
C13 C 0.28601(12) 0.64295(16) 0.24499(6) 0.0345(3) Uani 1 1 d . . . . .
H13 H 0.218597 0.671358 0.266611 0.041 Uiso 1 1 calc R U . . .
C7 C 0.26906(13) 1.11386(15) 0.44797(6) 0.0351(3) Uani 1 1 d . . . . .
H7A H 0.205682 1.081070 0.418177 0.053 Uiso 1 1 calc R U . . .
H7B H 0.330210 1.166718 0.425709 0.053 Uiso 1 1 calc R U . . .
H7C H 0.237043 1.183642 0.478513 0.053 Uiso 1 1 calc R U . . .
C15 C 0.23075(12) 0.22496(17) 0.27474(6) 0.0358(3) Uani 1 1 d . . . . .
H15 H 0.300549 0.209767 0.253115 0.043 Uiso 1 1 calc R U . . .
C2 C 0.12115(11) 0.36632(17) 0.34726(7) 0.0365(3) Uani 1 1 d . . . . .
H2 H 0.114821 0.449063 0.375595 0.044 Uiso 1 1 calc R U . . .
C17 C 0.40551(15) 0.67203(18) 0.15685(6) 0.0437(4) Uani 1 1 d . . . . .
H17 H 0.418886 0.717455 0.117707 0.052 Uiso 1 1 calc R U . . .
C9 C 0.89432(11) 0.71819(18) 0.41465(7) 0.0374(3) Uani 1 1 d . . . . .
C19 C 0.48323(14) 0.56426(17) 0.18210(6) 0.0403(3) Uani 1 1 d . . . . .
H19 H 0.551520 0.537736 0.160859 0.048 Uiso 1 1 calc R U . . .
C5 C 0.30807(14) 0.71345(18) 0.18890(7) 0.0439(4) Uani 1 1 d . . . . .
H5 H 0.256042 0.790418 0.172485 0.053 Uiso 1 1 calc R U . . .
C21 C 0.13560(14) 0.12720(19) 0.26353(8) 0.0453(4) Uani 1 1 d . . . . .
H21 H 0.140616 0.046007 0.234362 0.054 Uiso 1 1 calc R U . . .
C11 C 0.02592(12) 0.26716(19) 0.33609(9) 0.0468(4) Uani 1 1 d . . . . .
H11 H -0.044498 0.282333 0.357196 0.056 Uiso 1 1 calc R U . . .
C23 C 0.03321(13) 0.14785(18) 0.29485(8) 0.0464(4) Uani 1 1 d . . . . .
H23 H -0.031465 0.079892 0.287804 0.056 Uiso 1 1 calc R U . . .
C3 C 1.01917(14) 0.7787(2) 0.41595(12) 0.0644(5) Uani 1 1 d . . . . .
H3A H 1.050593 0.766714 0.374666 0.097 Uiso 1 1 calc R U . . .
H3B H 1.068352 0.721147 0.446661 0.097 Uiso 1 1 calc R U . . .
H3C H 1.019480 0.887400 0.427353 0.097 Uiso 1 1 calc R U . . .

loop_
_atom_site_aniso_label
_atom_site_aniso_U_11
_atom_site_aniso_U_22
_atom_site_aniso_U_33
_atom_site_aniso_U_23
_atom_site_aniso_U_13
_atom_site_aniso_U_12
O1 0.0346(4) 0.0259(4) 0.0195(4) 0.0003(3) 0.0002(3) 0.0075(3)
O2 0.0419(5) 0.0253(4) 0.0177(4) 0.0011(3) -0.0017(3) 0.0037(4)
N 0.0277(5) 0.0185(4) 0.0241(5) 0.0005(3) 0.0001(4) 0.0016(4)
C1 0.0237(5) 0.0197(5) 0.0195(5) 0.0015(4) 0.0015(4) -0.0025(4)
C4 0.0266(5) 0.0244(5) 0.0170(5) -0.0023(4) 0.0017(4) 0.0036(4)
C6 0.0250(5) 0.0214(5) 0.0171(5) 0.0000(4) 0.0000(4) 0.0001(4)
C8 0.0268(5) 0.0287(6) 0.0180(5) -0.0015(4) -0.0016(4) -0.0079(4)
C10 0.0289(6) 0.0278(6) 0.0263(6) 0.0035(4) 0.0016(4) 0.0032(5)
C12 0.0227(5) 0.0233(5) 0.0207(5) 0.0006(4) 0.0003(4) 0.0005(4)
C14 0.0253(5) 0.0265(6) 0.0208(5) -0.0006(4) 0.0019(4) -0.0021(4)
C16 0.0313(6) 0.0260(6) 0.0269(6) 0.0004(4) 0.0004(4) 0.0059(5)
C18 0.0352(6) 0.0264(6) 0.0231(5) -0.0016(4) 0.0043(4) 0.0058(5)
C20 0.0258(5) 0.0279(6) 0.0243(5) 0.0059(4) -0.0037(4) -0.0037(4)
C22 0.0360(6) 0.0271(6) 0.0302(6) -0.0033(5) 0.0060(5) -0.0058(5)
C24 0.0333(6) 0.0332(7) 0.0368(7) 0.0050(5) 0.0078(5) -0.0014(5)
C25 0.0288(6) 0.0383(7) 0.0378(7) -0.0018(5) -0.0013(5) 0.0095(5)
C13 0.0289(6) 0.0402(7) 0.0339(6) 0.0055(5) -0.0037(5) -0.0037(5)
C7 0.0438(7) 0.0301(6) 0.0313(6) -0.0002(5) 0.0012(5) 0.0114(5)
C15 0.0376(7) 0.0394(7) 0.0302(6) -0.0020(5) -0.0006(5) -0.0087(6)
C2 0.0269(6) 0.0356(7) 0.0470(8) 0.0011(6) 0.0015(5) -0.0034(5)
C17 0.0666(10) 0.0435(8) 0.0204(6) 0.0052(5) -0.0025(6) -0.0315(7)
C9 0.0259(6) 0.0429(7) 0.0436(7) -0.0024(6) 0.0059(5) 0.0003(5)
C19 0.0531(8) 0.0373(7) 0.0322(7) -0.0116(6) 0.0184(6) -0.0194(6)
C5 0.0467(8) 0.0429(8) 0.0401(8) 0.0151(6) -0.0156(6) -0.0127(6)
C21 0.0494(8) 0.0410(8) 0.0444(8) -0.0036(6) -0.0089(6) -0.0128(7)
C11 0.0240(6) 0.0470(9) 0.0693(11) 0.0072(8) 0.0017(6) -0.0063(6)
C23 0.0335(7) 0.0418(8) 0.0622(10) 0.0097(7) -0.0133(7) -0.0136(6)
C3 0.0276(7) 0.0612(11) 0.1048(16) 0.0063(11) 0.0061(8) -0.0039(7)

loop_
_atom_type_symbol
_atom_type_description
_atom_type_scat_dispersion_real
_atom_type_scat_dispersion_imag
_atom_type_scat_source
C C 0.0033 0.0016 'International Tables Vol C Tables 4.2.6.8 and 6.1.1.4'
H H 0.0000 0.0000 'International Tables Vol C Tables 4.2.6.8 and 6.1.1.4'
N N 0.0061 0.0033 'International Tables Vol C Tables 4.2.6.8 and 6.1.1.4'
O O 0.0106 0.0060 'International Tables Vol C Tables 4.2.6.8 and 6.1.1.4'

loop_
_geom_angle_atom_site_label_1
_geom_angle_atom_site_label_2
_geom_angle_atom_site_label_3
_geom_angle
_geom_angle_site_symmetry_1
_geom_angle_site_symmetry_3
_geom_angle_publ_flag
C1 O1 C18 117.11(9) . . ?
C4 N H 119.6 . . ?
C4 N C6 120.85(9) . . ?
C6 N H 119.6 . . ?
O1 C1 C6 111.19(9) . . ?
O2 C1 O1 124.08(10) . . ?
O2 C1 C6 124.68(10) . . ?
N C4 C10 123.00(10) . . ?
N C4 C16 119.40(10) . . ?
C10 C4 C16 117.56(11) . . ?
N C6 C1 112.42(9) . . ?
N C6 H6 108.6 . . ?
N C6 C14 111.51(9) . . ?
C1 C6 H6 108.6 . . ?
C1 C6 C14 107.08(9) . . ?
C14 C6 H6 108.6 . . ?
C22 C8 C12 119.33(11) . . ?
C22 C8 C13 119.03(11) . . ?
C13 C8 C12 121.61(11) . . ?
C4 C10 H10 119.5 . . ?
C24 C10 C4 120.91(11) . . ?
C24 C10 H10 119.5 . . ?
C8 C12 H12 106.9 . . ?
C8 C12 C14 112.19(9) . . ?
C8 C12 C20 109.89(9) . . ?
C14 C12 H12 106.9 . . ?
C20 C12 H12 106.9 . . ?
C20 C12 C14 113.76(9) . . ?
C6 C14 H14A 109.1 . . ?
C6 C14 H14B 109.1 . . ?
C12 C14 C6 112.61(9) . . ?
C12 C14 H14A 109.1 . . ?
C12 C14 H14B 109.1 . . ?
H14A C14 H14B 107.8 . . ?
C4 C16 H16 119.7 . . ?
C25 C16 C4 120.67(12) . . ?
C25 C16 H16 119.7 . . ?
O1 C18 H18A 110.4 . . ?
O1 C18 H18B 110.4 . . ?
O1 C18 C7 106.74(9) . . ?
H18A C18 H18B 108.6 . . ?
C7 C18 H18A 110.4 . . ?
C7 C18 H18B 110.4 . . ?
C15 C20 C12 117.88(11) . . ?
C15 C20 C2 118.28(12) . . ?
C2 C20 C12 123.83(11) . . ?
C8 C22 H22 119.8 . . ?
C8 C22 C19 120.48(13) . . ?
C19 C22 H22 119.8 . . ?
C10 C24 H24 119.1 . . ?
C9 C24 C10 121.71(12) . . ?
C9 C24 H24 119.1 . . ?
C16 C25 H25 119.0 . . ?
C16 C25 C9 121.97(12) . . ?
C9 C25 H25 119.0 . . ?
C8 C13 H13 119.8 . . ?
C5 C13 C8 120.34(13) . . ?
C5 C13 H13 119.8 . . ?
C18 C7 H7A 109.5 . . ?
C18 C7 H7B 109.5 . . ?
C18 C7 H7C 109.5 . . ?
H7A C7 H7B 109.5 . . ?
H7A C7 H7C 109.5 . . ?
H7B C7 H7C 109.5 . . ?
C20 C15 H15 119.5 . . ?
C21 C15 C20 121.06(14) . . ?
C21 C15 H15 119.5 . . ?
C20 C2 H2 119.8 . . ?
C20 C2 C11 120.43(14) . . ?
C11 C2 H2 119.8 . . ?
C19 C17 H17 120.2 . . ?
C19 C17 C5 119.60(12) . . ?
C5 C17 H17 120.2 . . ?
C24 C9 C25 117.18(12) . . ?
C24 C9 C3 120.78(14) . . ?
C25 C9 C3 122.04(14) . . ?
C22 C19 H19 119.9 . . ?
C17 C19 C22 120.23(13) . . ?
C17 C19 H19 119.9 . . ?
C13 C5 H5 119.9 . . ?
C17 C5 C13 120.25(14) . . ?
C17 C5 H5 119.9 . . ?
C15 C21 H21 120.0 . . ?
C23 C21 C15 120.09(15) . . ?
C23 C21 H21 120.0 . . ?
C2 C11 H11 119.7 . . ?
C23 C11 C2 120.52(14) . . ?
C23 C11 H11 119.7 . . ?
C21 C23 H23 120.2 . . ?
C11 C23 C21 119.59(13) . . ?
C11 C23 H23 120.2 . . ?
C9 C3 H3A 109.5 . . ?
C9 C3 H3B 109.5 . . ?
C9 C3 H3C 109.5 . . ?
H3A C3 H3B 109.5 . . ?
H3A C3 H3C 109.5 . . ?
H3B C3 H3C 109.5 . . ?

loop_
_geom_bond_atom_site_label_1
_geom_bond_atom_site_label_2
_geom_bond_distance
_geom_bond_site_symmetry_2
_geom_bond_publ_flag
O1 C1 1.3312(13) . ?
O1 C18 1.4614(13) . ?
O2 C1 1.2095(14) . ?
N H 0.8800 . ?
N C4 1.3960(15) . ?
N C6 1.4391(14) . ?
C1 C6 1.5274(15) . ?
C4 C10 1.3988(17) . ?
C4 C16 1.4027(16) . ?
C6 H6 1.0000 . ?
C6 C14 1.5419(15) . ?
C8 C12 1.5268(15) . ?
C8 C22 1.3835(17) . ?
C8 C13 1.3919(18) . ?
C10 H10 0.9500 . ?
C10 C24 1.3899(18) . ?
C12 H12 1.0000 . ?
C12 C14 1.5299(15) . ?
C12 C20 1.5289(15) . ?
C14 H14A 0.9900 . ?
C14 H14B 0.9900 . ?
C16 H16 0.9500 . ?
C16 C25 1.3851(18) . ?
C18 H18A 0.9900 . ?
C18 H18B 0.9900 . ?
C18 C7 1.4987(17) . ?
C20 C15 1.3894(18) . ?
C20 C2 1.3952(18) . ?
C22 H22 0.9500 . ?
C22 C19 1.3918(18) . ?
C24 H24 0.9500 . ?
C24 C9 1.3889(19) . ?
C25 H25 0.9500 . ?
C25 C9 1.394(2) . ?
C13 H13 0.9500 . ?
C13 C5 1.3887(19) . ?
C7 H7A 0.9800 . ?
C7 H7B 0.9800 . ?
C7 H7C 0.9800 . ?
C15 H15 0.9500 . ?
C15 C21 1.3878(19) . ?
C2 H2 0.9500 . ?
C2 C11 1.3960(19) . ?
C17 H17 0.9500 . ?
C17 C19 1.381(2) . ?
C17 C5 1.383(2) . ?
C9 C3 1.512(2) . ?
C19 H19 0.9500 . ?
C5 H5 0.9500 . ?
C21 H21 0.9500 . ?
C21 C23 1.387(2) . ?
C11 H11 0.9500 . ?
C11 C23 1.373(2) . ?
C23 H23 0.9500 . ?
C3 H3A 0.9800 . ?
C3 H3B 0.9800 . ?
C3 H3C 0.9800 . ?

loop_
_geom_torsion_atom_site_label_1
_geom_torsion_atom_site_label_2
_geom_torsion_atom_site_label_3
_geom_torsion_atom_site_label_4
_geom_torsion
_geom_torsion_site_symmetry_1
_geom_torsion_site_symmetry_2
_geom_torsion_site_symmetry_3
_geom_torsion_site_symmetry_4
_geom_torsion_publ_flag
O1 C1 C6 N 158.24(9) . . . . ?
O1 C1 C6 C14 -78.96(11) . . . . ?
O2 C1 C6 N -24.41(15) . . . . ?
O2 C1 C6 C14 98.39(13) . . . . ?
N C4 C10 C24 -177.25(11) . . . . ?
N C4 C16 C25 177.70(11) . . . . ?
N C6 C14 C12 -60.73(12) . . . . ?
C1 O1 C18 C7 170.89(10) . . . . ?
C1 C6 C14 C12 175.91(9) . . . . ?
C4 N C6 C1 -69.26(12) . . . . ?
C4 N C6 C14 170.47(9) . . . . ?
C4 C10 C24 C9 -0.8(2) . . . . ?
C4 C16 C25 C9 0.1(2) . . . . ?
C6 N C4 C10 -15.54(16) . . . . ?
C6 N C4 C16 166.79(10) . . . . ?
C8 C12 C14 C6 -56.02(12) . . . . ?
C8 C12 C20 C15 65.49(14) . . . . ?
C8 C12 C20 C2 -115.78(13) . . . . ?
C8 C22 C19 C17 0.62(19) . . . . ?
C8 C13 C5 C17 0.5(2) . . . . ?
C10 C4 C16 C25 -0.09(17) . . . . ?
C10 C24 C9 C25 0.7(2) . . . . ?
C10 C24 C9 C3 -179.60(15) . . . . ?
C12 C8 C22 C19 175.10(11) . . . . ?
C12 C8 C13 C5 -175.60(12) . . . . ?
C12 C20 C15 C21 177.52(12) . . . . ?
C12 C20 C2 C11 -177.09(12) . . . . ?
C14 C12 C20 C15 -167.79(11) . . . . ?
C14 C12 C20 C2 10.94(16) . . . . ?
C16 C4 C10 C24 0.46(17) . . . . ?
C16 C25 C9 C24 -0.4(2) . . . . ?
C16 C25 C9 C3 179.98(15) . . . . ?
C18 O1 C1 O2 -4.08(16) . . . . ?
C18 O1 C1 C6 173.28(9) . . . . ?
C20 C12 C14 C6 178.47(9) . . . . ?
C20 C15 C21 C23 -0.1(2) . . . . ?
C20 C2 C11 C23 -0.6(2) . . . . ?
C22 C8 C12 C14 120.26(12) . . . . ?
C22 C8 C12 C20 -112.14(12) . . . . ?
C22 C8 C13 C5 2.01(19) . . . . ?
C13 C8 C12 C14 -62.14(14) . . . . ?
C13 C8 C12 C20 65.47(14) . . . . ?
C13 C8 C22 C19 -2.56(18) . . . . ?
C15 C20 C2 C11 1.6(2) . . . . ?
C15 C21 C23 C11 1.2(2) . . . . ?
C2 C20 C15 C21 -1.3(2) . . . . ?
C2 C11 C23 C21 -0.8(2) . . . . ?
C19 C17 C5 C13 -2.4(2) . . . . ?
C5 C17 C19 C22 1.9(2) . . . . ?
